data_4309017
loop_
_publ_author_name
'Maxim N. Sokolov'
'Artyom L. Gushchin'
'Dmitrii Yu. Naumov'
'Olga A. Gerasko'
'Vladimir P. Fedin'

_publ_contact_author_address
;Institute of Inorganic Chemistry,
SB Russian Academy of Sciences,
Academition Lavrentiev Avenue 3,
Novosibirsk 90,
630090 Russia
;
_publ_contact_author_email d.y.naumov@ngs.ru
_publ_contact_author_fax 7(3832)344489
_publ_contact_author_name 'Dmitry Yu. Naumov'
_publ_contact_author_phone 7(3832)344466
_publ_section_title
;
Cluster Oxalate Complexes [M3(\m3-Q)(\m2-Q2)3(C2O4)3]2- and
[Mo3(\m3-Q)(\m2-Q)3(C2O4)3(H2O)3]2- (M = Mo, W; Q = S, Se):
Mechanochemical Synthesis and Crystal Structure
;
_journal_name_full 'Inorganic Chemistry'
_journal_page_first 2431
_journal_page_last 2436
_journal_paper_doi 10.1021/ic0488637
_journal_volume 44
_journal_year 2005
_chemical_formula_moiety '2(C24 H20 P), C6 H6 Mo3 O15 S4, 11(H2 O)'
_chemical_formula_sum 'C54 H68 Mo3 O26 P2 S4'
_chemical_formula_weight 1611.08
_chemical_name_systematic
; 
 ? 
;
_space_group_IT_number 14
_symmetry_cell_setting monoclinic
_symmetry_space_group_name_Hall '-P 2yn'
_symmetry_space_group_name_H-M 'P 1 21/n 1'
_atom_sites_solution_hydrogens geom
_atom_sites_solution_primary direct
_atom_sites_solution_secondary difmap
_audit_creation_method SHELXL-97
_cell_angle_alpha 90.00
_cell_angle_beta 102.976(8)
_cell_angle_gamma 90.00
_cell_formula_units_Z 4
_cell_length_a 14.8766(7)
_cell_length_b 14.5692(5)
_cell_length_c 30.5265(13)
_cell_measurement_reflns_used 7579
_cell_measurement_temperature 150(2)
_cell_measurement_theta_max 26.29
_cell_measurement_theta_min 2.48
_cell_volume 6447.4(5)
_computing_cell_refinement 'Bruker SAINT'
_computing_data_collection 'Bruker APEX2'
_computing_data_reduction 'Bruker SAINT'
_computing_molecular_graphics 'Bruker SHELXTL'
_computing_publication_material 'Bruker SHELXTL'
_computing_structure_refinement 'Bruker SHELXTL'
_computing_structure_solution 'Bruker SHELXTL'
_diffrn_ambient_temperature 150(2)
_diffrn_detector_area_resol_mean 25
_diffrn_measured_fraction_theta_full 0.998
_diffrn_measured_fraction_theta_max 0.986
_diffrn_measurement_device_type 'Bruker Nonius X8Apex CCD area-detector'
_diffrn_measurement_method '\f and \w scans'
_diffrn_radiation_monochromator graphite
_diffrn_radiation_probe x-ray
_diffrn_radiation_source 'fine-focus sealed tube'
_diffrn_radiation_type MoK\a
_diffrn_radiation_wavelength 0.71073
_diffrn_reflns_av_R_equivalents 0.0537
_diffrn_reflns_av_sigmaI/netI 0.0660
_diffrn_reflns_limit_h_max 19
_diffrn_reflns_limit_h_min -19
_diffrn_reflns_limit_k_max 19
_diffrn_reflns_limit_k_min -11
_diffrn_reflns_limit_l_max 40
_diffrn_reflns_limit_l_min -40
_diffrn_reflns_number 52342
_diffrn_reflns_theta_full 25.00
_diffrn_reflns_theta_max 28.28
_diffrn_reflns_theta_min 1.96
_diffrn_standards_decay_% 0
_exptl_absorpt_coefficient_mu 0.835
_exptl_absorpt_correction_T_max 0.9674
_exptl_absorpt_correction_T_min 0.8850
_exptl_absorpt_correction_type empirical
_exptl_absorpt_process_details 'Bruker SADABS'
_exptl_crystal_colour 'dark green'
_exptl_crystal_density_diffrn 1.660
_exptl_crystal_density_method 'not measured'
_exptl_crystal_description plate
_exptl_crystal_F_000 3280
_exptl_crystal_size_max 0.15
_exptl_crystal_size_mid 0.12
_exptl_crystal_size_min 0.04
_refine_diff_density_max 0.886
_refine_diff_density_min -0.715
_refine_diff_density_rms 0.131
_refine_ls_extinction_coef 0
_refine_ls_extinction_method none
_refine_ls_goodness_of_fit_ref 1.001
_refine_ls_hydrogen_treatment mixed
_refine_ls_matrix_type full
_refine_ls_number_parameters 802
_refine_ls_number_reflns 15787
_refine_ls_number_restraints 0
_refine_ls_restrained_S_all 1.001
_refine_ls_R_factor_all 0.0777
_refine_ls_R_factor_gt 0.0440
_refine_ls_shift/su_max 0.001
_refine_ls_shift/su_mean 0.000
_refine_ls_structure_factor_coef Fsqd
_refine_ls_weighting_details 'calc w=1/[\s^2^(Fo^2^)+(0.0657P)^2^] where P=(Fo^2^+2Fc^2^)/3'
_refine_ls_weighting_scheme calc
_refine_ls_wR_factor_gt 0.1087
_refine_ls_wR_factor_ref 0.1196
_reflns_number_gt 10849
_reflns_number_total 15787
_reflns_threshold_expression >2sigma(I)
_cod_data_source_file ic0488637si20050204_024145.cif
_cod_data_source_block og775-5
_cod_depositor_comments
;
The following automatic conversions were performed:
'_symmetry_cell_setting' value 'Monoclinic' changed to 'monoclinic'
according to '/home/saulius/struct/CIF-dictionaries/cif_core.dic'
dictionary named 'cif_core.dic' version 2.4.1 from 2010-06-29.

Automatic conversion script
Id: cif_fix_enum 1527 2010-12-29 10:47:43Z saulius 
;
_cod_original_sg_symbol_H-M 'P 21/n'
_cod_database_code 4309017

loop_
_symmetry_equiv_pos_as_xyz
'x, y, z'
'-x+1/2, y+1/2, -z+1/2'
'-x, -y, -z'
'x-1/2, -y-1/2, z-1/2'

loop_
_atom_site_label
_atom_site_type_symbol
_atom_site_fract_x
_atom_site_fract_y
_atom_site_fract_z
_atom_site_U_iso_or_equiv
_atom_site_adp_type
_atom_site_occupancy
_atom_site_symmetry_multiplicity
_atom_site_calc_flag
_atom_site_refinement_flags
_atom_site_disorder_assembly
_atom_site_disorder_group
Mo1 Mo 0.37831(2) 0.22466(2) 0.000621(10) 0.01811(8) Uani 1 1 d . . .
Mo2 Mo 0.19853(2) 0.22595(2) 0.005737(10) 0.01897(8) Uani 1 1 d . . .
Mo3 Mo 0.29663(2) 0.38658(2) 0.016835(10) 0.01796(8) Uani 1 1 d . . .
S1 S 0.15499(6) 0.36355(7) -0.02769(3) 0.0238(2) Uani 1 1 d . . .
S2 S 0.38524(6) 0.36222(6) -0.03386(3) 0.0232(2) Uani 1 1 d . . .
S3 S 0.25845(6) 0.16498(6) -0.05021(3) 0.0243(2) Uani 1 1 d . . .
S123 S 0.32249(6) 0.25901(6) 0.06378(3) 0.01865(18) Uani 1 1 d . . .
P1 P 0.74039(6) 0.21901(6) 0.24312(3) 0.0211(2) Uani 1 1 d . . .
P2 P 1.21673(6) -0.03467(6) 0.22049(3) 0.0203(2) Uani 1 1 d . . .
O1 O 0.46833(18) 0.17292(17) -0.04081(9) 0.0266(6) Uani 1 1 d . . .
O1W O 0.3251(2) 0.75244(19) 0.11403(10) 0.0368(7) Uani 1 1 d . . .
O2 O 0.06772(18) 0.17502(19) -0.03144(9) 0.0339(7) Uani 1 1 d . . .
O2W O 0.1044(2) 0.58935(19) -0.03542(10) 0.0375(7) Uani 1 1 d . . .
O3 O 0.28157(18) 0.53059(16) -0.00684(8) 0.0252(6) Uani 1 1 d . . .
O3W O 0.40131(17) 0.59014(17) -0.05504(9) 0.0281(6) Uani 1 1 d . . .
O4W O -0.0520(2) 0.4732(2) -0.06111(12) 0.0515(9) Uani 1 1 d . . .
O5W O 0.0773(2) 0.6892(2) -0.11097(10) 0.0398(7) Uani 1 1 d . . .
O6W O 0.4998(2) 0.26462(18) -0.10783(9) 0.0322(6) Uani 1 1 d . . .
O7W O -0.0791(2) -0.0108(2) 0.06518(11) 0.0430(8) Uani 1 1 d . . .
O8W O 0.2075(2) -0.14332(19) 0.05040(10) 0.0390(7) Uani 1 1 d . . .
O9W O 0.26006(19) 0.6904(2) -0.11472(10) 0.0359(7) Uani 1 1 d . . .
O10W O -0.2618(2) 0.0579(2) 0.02060(11) 0.0452(8) Uani 1 1 d . . .
O11 O 0.41635(17) 0.09216(16) 0.02857(8) 0.0214(5) Uani 1 1 d . . .
O11W O -0.07732(19) 0.28000(19) -0.03073(10) 0.0362(7) Uani 1 1 d . . .
O12 O 0.51206(16) 0.24112(16) 0.04453(8) 0.0217(5) Uani 1 1 d . . .
O13 O 0.53656(19) 0.00493(17) 0.06059(9) 0.0302(6) Uani 1 1 d . . .
O14 O 0.63924(19) 0.16400(18) 0.07301(10) 0.0358(7) Uani 1 1 d . . .
O21 O 0.11362(17) 0.24153(16) 0.05278(8) 0.0232(5) Uani 1 1 d . . .
O22 O 0.19683(17) 0.09476(16) 0.03629(8) 0.0230(5) Uani 1 1 d . . .
O23 O 0.02472(18) 0.16242(18) 0.08876(9) 0.0316(6) Uani 1 1 d . . .
O24 O 0.12362(19) 0.00857(18) 0.07753(10) 0.0333(7) Uani 1 1 d . . .
O31 O 0.41210(16) 0.44956(17) 0.05999(8) 0.0225(5) Uani 1 1 d . . .
O32 O 0.24372(16) 0.45386(16) 0.06698(8) 0.0213(5) Uani 1 1 d . . .
O33 O 0.45471(19) 0.55452(18) 0.11316(9) 0.0337(7) Uani 1 1 d . . .
O34 O 0.27042(19) 0.56576(18) 0.11746(9) 0.0318(6) Uani 1 1 d . . .
C11 C 0.5006(3) 0.0783(3) 0.04786(12) 0.0241(8) Uani 1 1 d . . .
C12 C 0.5578(3) 0.1674(2) 0.05583(12) 0.0224(8) Uani 1 1 d . . .
C21 C 0.0867(2) 0.1677(3) 0.06851(12) 0.0241(8) Uani 1 1 d . . .
C22 C 0.1392(2) 0.0816(3) 0.06053(12) 0.0240(8) Uani 1 1 d . . .
C31 C 0.3963(3) 0.5075(2) 0.08844(12) 0.0214(8) Uani 1 1 d . . .
C32 C 0.2947(3) 0.5116(2) 0.09174(12) 0.0219(8) Uani 1 1 d . . .
C111 C 0.6399(2) 0.2863(3) 0.22239(13) 0.0241(8) Uani 1 1 d . . .
C112 C 0.5912(2) 0.2790(3) 0.17867(12) 0.0249(8) Uani 1 1 d . . .
H112 H 0.6062 0.2326 0.1597 0.030 Uiso 1 1 calc R . .
C113 C 0.5206(3) 0.3395(3) 0.16265(14) 0.0320(9) Uani 1 1 d . . .
H113 H 0.4868 0.3352 0.1324 0.038 Uiso 1 1 calc R . .
C114 C 0.4987(3) 0.4059(3) 0.19025(15) 0.0364(10) Uani 1 1 d . . .
H114 H 0.4494 0.4470 0.1789 0.044 Uiso 1 1 calc R . .
C115 C 0.5465(3) 0.4143(3) 0.23379(15) 0.0355(10) Uani 1 1 d . . .
H115 H 0.5303 0.4603 0.2527 0.043 Uiso 1 1 calc R . .
C116 C 0.6184(3) 0.3552(3) 0.24998(13) 0.0317(9) Uani 1 1 d . . .
H116 H 0.6533 0.3614 0.2800 0.038 Uiso 1 1 calc R . .
C121 C 0.8313(2) 0.3011(2) 0.25635(12) 0.0220(8) Uani 1 1 d . . .
C122 C 0.8414(2) 0.3628(3) 0.22276(13) 0.0255(8) Uani 1 1 d . . .
H122 H 0.8021 0.3591 0.1936 0.031 Uiso 1 1 calc R . .
C123 C 0.9090(3) 0.4288(3) 0.23238(13) 0.0279(8) Uani 1 1 d . . .
H123 H 0.9171 0.4706 0.2097 0.033 Uiso 1 1 calc R . .
C124 C 0.9643(3) 0.4346(3) 0.27451(13) 0.0286(9) Uani 1 1 d . . .
H124 H 1.0106 0.4806 0.2810 0.034 Uiso 1 1 calc R . .
C125 C 0.9537(3) 0.3745(3) 0.30747(13) 0.0276(8) Uani 1 1 d . . .
H125 H 0.9926 0.3794 0.3367 0.033 Uiso 1 1 calc R . .
C126 C 0.8871(2) 0.3070(3) 0.29873(13) 0.0251(8) Uani 1 1 d . . .
H126 H 0.8799 0.2652 0.3216 0.030 Uiso 1 1 calc R . .
C131 C 0.7600(3) 0.1403(2) 0.20159(12) 0.0225(8) Uani 1 1 d . . .
C132 C 0.8368(3) 0.1482(3) 0.18404(13) 0.0301(9) Uani 1 1 d . . .
H132 H 0.8794 0.1968 0.1933 0.036 Uiso 1 1 calc R . .
C133 C 0.8517(3) 0.0847(3) 0.15273(14) 0.0345(10) Uani 1 1 d . . .
H133 H 0.9051 0.0890 0.1406 0.041 Uiso 1 1 calc R . .
C134 C 0.7891(3) 0.0153(3) 0.13918(13) 0.0337(10) Uani 1 1 d . . .
H134 H 0.7995 -0.0282 0.1177 0.040 Uiso 1 1 calc R . .
C135 C 0.7124(3) 0.0083(3) 0.15621(14) 0.0366(10) Uani 1 1 d . . .
H135 H 0.6688 -0.0391 0.1461 0.044 Uiso 1 1 calc R . .
C136 C 0.6981(3) 0.0696(3) 0.18793(13) 0.0323(9) Uani 1 1 d . . .
H136 H 0.6456 0.0635 0.2006 0.039 Uiso 1 1 calc R . .
C141 C 0.7335(2) 0.1552(2) 0.29185(11) 0.0209(7) Uani 1 1 d . . .
C142 C 0.6638(3) 0.1664(3) 0.31460(13) 0.0325(9) Uani 1 1 d . . .
H142 H 0.6146 0.2078 0.3035 0.039 Uiso 1 1 calc R . .
C143 C 0.6660(3) 0.1174(3) 0.35331(14) 0.0373(10) Uani 1 1 d . . .
H143 H 0.6181 0.1252 0.3690 0.045 Uiso 1 1 calc R . .
C144 C 0.7371(3) 0.0572(3) 0.36950(13) 0.0323(9) Uani 1 1 d . . .
H144 H 0.7385 0.0241 0.3964 0.039 Uiso 1 1 calc R . .
C145 C 0.8052(3) 0.0452(3) 0.34690(14) 0.0341(10) Uani 1 1 d . . .
H145 H 0.8537 0.0030 0.3579 0.041 Uiso 1 1 calc R . .
C146 C 0.8044(3) 0.0930(3) 0.30866(13) 0.0309(9) Uani 1 1 d . . .
H146 H 0.8524 0.0842 0.2932 0.037 Uiso 1 1 calc R . .
C211 C 1.1476(2) 0.0595(2) 0.23077(12) 0.0208(7) Uani 1 1 d . . .
C212 C 1.1098(2) 0.1169(3) 0.19483(13) 0.0255(8) Uani 1 1 d . . .
H212 H 1.1159 0.1022 0.1653 0.031 Uiso 1 1 calc R . .
C213 C 1.0636(3) 0.1953(3) 0.20254(14) 0.0290(9) Uani 1 1 d . . .
H213 H 1.0366 0.2344 0.1782 0.035 Uiso 1 1 calc R . .
C214 C 1.0567(3) 0.2163(3) 0.24510(15) 0.0315(9) Uani 1 1 d . . .
H214 H 1.0264 0.2712 0.2503 0.038 Uiso 1 1 calc R . .
C215 C 1.0928(3) 0.1595(3) 0.28069(14) 0.0300(9) Uani 1 1 d . . .
H215 H 1.0856 0.1742 0.3100 0.036 Uiso 1 1 calc R . .
C216 C 1.1398(2) 0.0809(3) 0.27356(12) 0.0237(8) Uani 1 1 d . . .
H216 H 1.1664 0.0421 0.2981 0.028 Uiso 1 1 calc R . .
C221 C 1.1499(3) -0.1249(3) 0.18991(12) 0.0250(8) Uani 1 1 d . . .
C222 C 1.0614(3) -0.1107(3) 0.16667(13) 0.0284(9) Uani 1 1 d . . .
H222 H 1.0326 -0.0528 0.1677 0.034 Uiso 1 1 calc R . .
C223 C 1.0145(3) -0.1816(3) 0.14177(14) 0.0386(10) Uani 1 1 d . . .
H223 H 0.9526 -0.1725 0.1258 0.046 Uiso 1 1 calc R . .
C224 C 1.0557(3) -0.2648(3) 0.13960(14) 0.0399(11) Uani 1 1 d . . .
H224 H 1.0226 -0.3125 0.1217 0.048 Uiso 1 1 calc R . .
C225 C 1.1438(3) -0.2799(3) 0.16287(15) 0.0369(10) Uani 1 1 d . . .
H225 H 1.1722 -0.3379 0.1616 0.044 Uiso 1 1 calc R . .
C226 C 1.1907(3) -0.2106(3) 0.18803(14) 0.0338(10) Uani 1 1 d . . .
H226 H 1.2521 -0.2207 0.2045 0.041 Uiso 1 1 calc R . .
C231 C 1.2940(2) 0.0134(2) 0.18978(12) 0.0210(7) Uani 1 1 d . . .
C232 C 1.3117(3) -0.0295(3) 0.15270(12) 0.0268(8) Uani 1 1 d . . .
H232 H 1.2846 -0.0873 0.1434 0.032 Uiso 1 1 calc R . .
C233 C 1.3695(3) 0.0124(3) 0.12896(13) 0.0304(9) Uani 1 1 d . . .
H233 H 1.3806 -0.0158 0.1026 0.036 Uiso 1 1 calc R . .
C234 C 1.4107(3) 0.0948(3) 0.14345(13) 0.0303(9) Uani 1 1 d . . .
H234 H 1.4525 0.1218 0.1278 0.036 Uiso 1 1 calc R . .
C235 C 1.3924(3) 0.1382(3) 0.17999(13) 0.0285(9) Uani 1 1 d . . .
H235 H 1.4206 0.1955 0.1894 0.034 Uiso 1 1 calc R . .
C236 C 1.3331(3) 0.0988(3) 0.20320(13) 0.0263(8) Uani 1 1 d . . .
H236 H 1.3188 0.1295 0.2282 0.032 Uiso 1 1 calc R . .
C241 C 1.2772(2) -0.0780(2) 0.27326(12) 0.0217(8) Uani 1 1 d . . .
C242 C 1.3614(3) -0.0418(3) 0.29421(12) 0.0258(8) Uani 1 1 d . . .
H242 H 1.3911 0.0013 0.2789 0.031 Uiso 1 1 calc R . .
C243 C 1.4020(3) -0.0680(3) 0.33697(13) 0.0290(9) Uani 1 1 d . . .
H243 H 1.4606 -0.0440 0.3513 0.035 Uiso 1 1 calc R . .
C244 C 1.3581(3) -0.1290(3) 0.35931(13) 0.0297(9) Uani 1 1 d . . .
H244 H 1.3856 -0.1453 0.3895 0.036 Uiso 1 1 calc R . .
C245 C 1.2755(3) -0.1665(3) 0.33876(13) 0.0289(9) Uani 1 1 d . . .
H245 H 1.2465 -0.2099 0.3542 0.035 Uiso 1 1 calc R . .
C246 C 1.2345(3) -0.1412(3) 0.29567(13) 0.0270(8) Uani 1 1 d . . .
H246 H 1.1768 -0.1670 0.2812 0.032 Uiso 1 1 calc R . .

loop_
_atom_site_aniso_label
_atom_site_aniso_U_11
_atom_site_aniso_U_22
_atom_site_aniso_U_33
_atom_site_aniso_U_23
_atom_site_aniso_U_13
_atom_site_aniso_U_12
Mo1 0.01816(15) 0.01574(17) 0.02120(15) -0.00052(12) 0.00602(11) -0.00051(12)
Mo2 0.01658(15) 0.01865(18) 0.02121(15) -0.00189(12) 0.00324(11) -0.00114(12)
Mo3 0.01802(15) 0.01643(17) 0.01922(15) -0.00031(12) 0.00378(11) 0.00031(12)
S1 0.0220(5) 0.0239(5) 0.0231(5) 0.0003(4) -0.0004(4) 0.0014(4)
S2 0.0266(5) 0.0207(5) 0.0245(5) 0.0022(4) 0.0106(4) 0.0013(4)
S3 0.0246(5) 0.0251(5) 0.0232(5) -0.0057(4) 0.0052(4) -0.0027(4)
S123 0.0175(4) 0.0193(5) 0.0190(4) 0.0005(3) 0.0039(3) -0.0002(3)
P1 0.0177(4) 0.0218(5) 0.0234(5) -0.0014(4) 0.0038(4) 0.0001(4)
P2 0.0180(5) 0.0209(5) 0.0229(5) 0.0014(4) 0.0061(4) 0.0022(4)
O1 0.0294(15) 0.0222(15) 0.0329(15) -0.0007(11) 0.0173(12) 0.0026(11)
O1W 0.0364(17) 0.0351(17) 0.0413(17) -0.0051(13) 0.0140(14) -0.0014(13)
O2 0.0177(14) 0.0345(17) 0.0444(17) -0.0149(13) -0.0040(12) -0.0028(12)
O2W 0.0329(16) 0.0370(17) 0.0430(17) 0.0055(13) 0.0094(13) 0.0099(13)
O3 0.0319(15) 0.0153(14) 0.0280(14) 0.0021(10) 0.0056(11) 0.0007(11)
O3W 0.0233(14) 0.0258(15) 0.0348(15) 0.0032(11) 0.0056(11) -0.0028(11)
O4W 0.0301(17) 0.058(2) 0.065(2) 0.0227(17) 0.0091(16) 0.0037(15)
O5W 0.0299(16) 0.0426(19) 0.0460(18) 0.0025(14) 0.0064(14) -0.0011(13)
O6W 0.0396(17) 0.0295(16) 0.0287(15) 0.0018(12) 0.0101(12) -0.0047(12)
O7W 0.0373(18) 0.0332(18) 0.064(2) -0.0185(15) 0.0230(16) -0.0120(13)
O8W 0.0362(17) 0.0316(17) 0.0482(19) 0.0000(14) 0.0070(14) -0.0004(13)
O9W 0.0262(15) 0.0392(18) 0.0423(17) 0.0006(13) 0.0077(13) -0.0010(13)
O10W 0.059(2) 0.0322(18) 0.0498(19) 0.0071(14) 0.0244(16) 0.0066(15)
O11 0.0223(13) 0.0162(13) 0.0273(13) -0.0006(10) 0.0090(11) -0.0001(10)
O11W 0.0256(15) 0.0414(18) 0.0405(17) 0.0018(13) 0.0053(12) 0.0041(13)
O12 0.0190(13) 0.0173(14) 0.0287(13) 0.0009(10) 0.0050(10) -0.0008(10)
O13 0.0380(16) 0.0155(15) 0.0347(15) 0.0019(11) 0.0033(12) 0.0060(12)
O14 0.0230(15) 0.0294(17) 0.0516(19) 0.0030(13) 0.0010(13) 0.0046(12)
O21 0.0217(13) 0.0203(14) 0.0294(14) -0.0026(11) 0.0093(11) -0.0008(10)
O22 0.0226(13) 0.0171(14) 0.0307(14) 0.0001(10) 0.0087(11) -0.0027(10)
O23 0.0266(15) 0.0371(17) 0.0353(16) 0.0051(12) 0.0163(12) 0.0014(12)
O24 0.0302(16) 0.0253(16) 0.0482(18) 0.0080(13) 0.0167(13) -0.0011(12)
O31 0.0190(13) 0.0223(14) 0.0256(13) -0.0037(10) 0.0037(10) -0.0022(10)
O32 0.0217(13) 0.0212(14) 0.0212(12) -0.0024(10) 0.0053(10) 0.0011(10)
O33 0.0357(17) 0.0277(16) 0.0339(15) -0.0032(12) -0.0001(13) -0.0093(13)
O34 0.0376(17) 0.0264(16) 0.0347(15) -0.0089(12) 0.0149(13) -0.0008(12)
C11 0.029(2) 0.022(2) 0.0239(18) 0.0011(15) 0.0107(15) 0.0034(16)
C12 0.0244(19) 0.017(2) 0.0263(19) 0.0007(15) 0.0079(15) 0.0019(15)
C21 0.0201(18) 0.028(2) 0.0232(18) -0.0015(15) 0.0040(14) -0.0003(16)
C22 0.0186(18) 0.025(2) 0.0282(19) -0.0011(16) 0.0050(15) -0.0019(15)
C31 0.0259(19) 0.0152(19) 0.0212(18) 0.0033(14) 0.0012(14) -0.0019(15)
C32 0.027(2) 0.019(2) 0.0199(17) 0.0021(14) 0.0072(15) -0.0005(15)
C111 0.0188(18) 0.024(2) 0.0295(19) 0.0032(15) 0.0055(15) -0.0008(15)
C112 0.0192(18) 0.029(2) 0.0270(19) 0.0012(16) 0.0054(15) -0.0026(16)
C113 0.023(2) 0.041(3) 0.030(2) 0.0123(18) 0.0010(16) -0.0022(18)
C114 0.021(2) 0.043(3) 0.047(3) 0.022(2) 0.0135(18) 0.0123(18)
C115 0.035(2) 0.032(2) 0.044(3) 0.0076(19) 0.017(2) 0.0120(19)
C116 0.030(2) 0.036(2) 0.029(2) 0.0018(17) 0.0057(17) 0.0045(18)
C121 0.0148(17) 0.021(2) 0.0293(19) -0.0038(15) 0.0042(14) 0.0026(14)
C122 0.0196(18) 0.025(2) 0.029(2) -0.0033(16) 0.0010(15) 0.0007(15)
C123 0.027(2) 0.021(2) 0.037(2) 0.0013(17) 0.0102(17) 0.0022(16)
C124 0.0215(19) 0.025(2) 0.040(2) -0.0069(17) 0.0085(17) -0.0018(16)
C125 0.024(2) 0.030(2) 0.027(2) -0.0070(16) 0.0015(15) -0.0015(16)
C126 0.0219(19) 0.023(2) 0.031(2) 0.0015(16) 0.0059(15) -0.0009(15)
C131 0.0249(19) 0.0184(19) 0.0230(18) -0.0020(14) 0.0030(15) -0.0006(15)
C132 0.024(2) 0.033(2) 0.033(2) -0.0102(17) 0.0045(16) 0.0001(17)
C133 0.031(2) 0.036(3) 0.037(2) -0.0110(18) 0.0094(18) 0.0001(18)
C134 0.050(3) 0.026(2) 0.025(2) -0.0049(16) 0.0087(18) 0.0026(19)
C135 0.051(3) 0.023(2) 0.037(2) -0.0093(18) 0.013(2) -0.0159(19)
C136 0.035(2) 0.033(2) 0.032(2) -0.0010(18) 0.0126(18) -0.0091(18)
C141 0.0196(18) 0.021(2) 0.0213(18) -0.0031(14) 0.0026(14) -0.0035(14)
C142 0.029(2) 0.037(3) 0.032(2) 0.0049(18) 0.0083(17) 0.0072(18)
C143 0.040(2) 0.046(3) 0.031(2) 0.0012(19) 0.0179(19) 0.006(2)
C144 0.042(3) 0.029(2) 0.025(2) 0.0035(16) 0.0059(18) -0.0009(19)
C145 0.036(2) 0.030(2) 0.034(2) 0.0072(18) 0.0027(18) 0.0074(18)
C146 0.029(2) 0.031(2) 0.033(2) -0.0011(17) 0.0097(17) 0.0020(17)
C211 0.0151(17) 0.018(2) 0.0306(19) -0.0003(15) 0.0082(14) -0.0001(14)
C212 0.0210(19) 0.028(2) 0.029(2) 0.0024(16) 0.0083(15) 0.0020(16)
C213 0.0182(19) 0.026(2) 0.044(2) 0.0110(18) 0.0081(17) 0.0007(16)
C214 0.0181(19) 0.027(2) 0.050(3) -0.0062(19) 0.0093(17) 0.0037(16)
C215 0.024(2) 0.033(2) 0.034(2) -0.0113(17) 0.0080(16) -0.0004(17)
C216 0.0198(18) 0.025(2) 0.0263(19) 0.0023(15) 0.0053(15) -0.0016(15)
C221 0.0237(19) 0.028(2) 0.0247(19) 0.0001(15) 0.0082(15) -0.0028(16)
C222 0.027(2) 0.031(2) 0.027(2) 0.0018(16) 0.0067(16) 0.0000(17)
C223 0.031(2) 0.050(3) 0.034(2) -0.001(2) 0.0043(18) -0.005(2)
C224 0.043(3) 0.046(3) 0.033(2) -0.014(2) 0.016(2) -0.023(2)
C225 0.040(3) 0.027(2) 0.048(3) -0.0070(19) 0.021(2) -0.0064(19)
C226 0.028(2) 0.032(3) 0.045(2) -0.0018(19) 0.0159(19) 0.0020(18)
C231 0.0159(17) 0.023(2) 0.0243(18) 0.0065(15) 0.0049(14) 0.0027(14)
C232 0.023(2) 0.029(2) 0.027(2) 0.0002(16) 0.0028(15) 0.0011(16)
C233 0.025(2) 0.044(3) 0.025(2) 0.0032(17) 0.0112(16) 0.0058(18)
C234 0.025(2) 0.039(3) 0.030(2) 0.0170(18) 0.0134(16) 0.0044(17)
C235 0.027(2) 0.022(2) 0.038(2) 0.0078(16) 0.0104(17) 0.0009(16)
C236 0.028(2) 0.022(2) 0.030(2) 0.0038(15) 0.0095(16) 0.0037(16)
C241 0.0223(18) 0.022(2) 0.0222(18) 0.0037(14) 0.0074(14) 0.0068(15)
C242 0.025(2) 0.027(2) 0.0273(19) 0.0061(16) 0.0097(15) -0.0004(16)
C243 0.026(2) 0.030(2) 0.030(2) -0.0008(17) 0.0044(16) -0.0015(17)
C244 0.039(2) 0.027(2) 0.0231(19) 0.0052(16) 0.0086(17) 0.0096(18)
C245 0.033(2) 0.026(2) 0.032(2) 0.0074(16) 0.0152(17) 0.0027(17)
C246 0.024(2) 0.027(2) 0.032(2) 0.0042(16) 0.0118(16) 0.0013(16)

loop_
_atom_type_symbol
_atom_type_description
_atom_type_scat_dispersion_real
_atom_type_scat_dispersion_imag
_atom_type_scat_source
C C 0.0033 0.0016 'International Tables Vol C Tables 4.2.6.8 and 6.1.1.4'
H H 0.0000 0.0000 'International Tables Vol C Tables 4.2.6.8 and 6.1.1.4'
O O 0.0106 0.0060 'International Tables Vol C Tables 4.2.6.8 and 6.1.1.4'
P P 0.1023 0.0942 'International Tables Vol C Tables 4.2.6.8 and 6.1.1.4'
S S 0.1246 0.1234 'International Tables Vol C Tables 4.2.6.8 and 6.1.1.4'
Mo Mo -1.6832 0.6857 'International Tables Vol C Tables 4.2.6.8 and 6.1.1.4'

loop_
_geom_angle_atom_site_label_1
_geom_angle_atom_site_label_2
_geom_angle_atom_site_label_3
_geom_angle
_geom_angle_site_symmetry_1
_geom_angle_site_symmetry_3
_geom_angle_publ_flag
O11 Mo1 O12 74.12(9) . . ?
O11 Mo1 O1 77.07(9) . . ?
O12 Mo1 O1 78.25(10) . . ?
O11 Mo1 S3 91.38(7) . . ?
O12 Mo1 S3 161.69(7) . . ?
O1 Mo1 S3 87.78(7) . . ?
O11 Mo1 S2 160.95(7) . . ?
O12 Mo1 S2 93.35(7) . . ?
O1 Mo1 S2 86.48(7) . . ?
S3 Mo1 S2 97.58(4) . . ?
O11 Mo1 S123 88.57(7) . . ?
O12 Mo1 S123 84.92(7) . . ?
O1 Mo1 S123 160.29(7) . . ?
S3 Mo1 S123 106.23(3) . . ?
S2 Mo1 S123 104.85(3) . . ?
O11 Mo1 Mo2 99.18(6) . . ?
O12 Mo1 Mo2 138.58(7) . . ?
O1 Mo1 Mo2 141.26(7) . . ?
S3 Mo1 Mo2 53.56(2) . . ?
S2 Mo1 Mo2 99.67(3) . . ?
S123 Mo1 Mo2 53.78(2) . . ?
O11 Mo1 Mo3 142.39(6) . . ?
O12 Mo1 Mo3 100.18(6) . . ?
O1 Mo1 Mo3 139.25(7) . . ?
S3 Mo1 Mo3 98.12(3) . . ?
S2 Mo1 Mo3 52.81(2) . . ?
S123 Mo1 Mo3 53.82(2) . . ?
Mo2 Mo1 Mo3 60.164(11) . . ?
O21 Mo2 O22 74.50(9) . . ?
O21 Mo2 O2 77.82(10) . . ?
O22 Mo2 O2 79.82(10) . . ?
O21 Mo2 S1 93.23(7) . . ?
O22 Mo2 S1 163.04(7) . . ?
O2 Mo2 S1 86.26(8) . . ?
O21 Mo2 S3 160.04(7) . . ?
O22 Mo2 S3 91.35(7) . . ?
O2 Mo2 S3 85.98(8) . . ?
S1 Mo2 S3 97.31(4) . . ?
O21 Mo2 S123 87.28(7) . . ?
O22 Mo2 S123 86.38(7) . . ?
O2 Mo2 S123 161.90(8) . . ?
S1 Mo2 S123 105.00(3) . . ?
S3 Mo2 S123 106.14(3) . . ?
O21 Mo2 Mo1 141.44(7) . . ?
O22 Mo2 Mo1 97.34(7) . . ?
O2 Mo2 Mo1 138.87(7) . . ?
S1 Mo2 Mo1 99.51(3) . . ?
S3 Mo2 Mo1 52.94(3) . . ?
S123 Mo2 Mo1 54.31(2) . . ?
O21 Mo2 Mo3 101.89(7) . . ?
O22 Mo2 Mo3 140.47(7) . . ?
O2 Mo2 Mo3 138.88(8) . . ?
S1 Mo2 Mo3 52.63(2) . . ?
S3 Mo2 Mo3 97.97(3) . . ?
S123 Mo2 Mo3 54.11(2) . . ?
Mo1 Mo2 Mo3 60.553(11) . . ?
O32 Mo3 O31 74.41(9) . . ?
O32 Mo3 O3 76.70(9) . . ?
O31 Mo3 O3 78.55(9) . . ?
O32 Mo3 S1 93.20(7) . . ?
O31 Mo3 S1 162.08(7) . . ?
O3 Mo3 S1 86.10(7) . . ?
O32 Mo3 S2 158.79(7) . . ?
O31 Mo3 S2 88.73(7) . . ?
O3 Mo3 S2 87.56(7) . . ?
S1 Mo3 S2 99.91(4) . . ?
O32 Mo3 S123 87.78(7) . . ?
O31 Mo3 S123 87.95(7) . . ?
O3 Mo3 S123 161.64(7) . . ?
S1 Mo3 S123 104.76(3) . . ?
S2 Mo3 S123 104.69(3) . . ?
O32 Mo3 Mo2 102.19(7) . . ?
O31 Mo3 Mo2 141.28(7) . . ?
O3 Mo3 Mo2 139.24(7) . . ?
S1 Mo3 Mo2 53.14(3) . . ?
S2 Mo3 Mo2 99.01(3) . . ?
S123 Mo3 Mo2 53.35(2) . . ?
O32 Mo3 Mo1 141.28(7) . . ?
O31 Mo3 Mo1 98.84(7) . . ?
O3 Mo3 Mo1 140.43(7) . . ?
S1 Mo3 Mo1 98.88(3) . . ?
S2 Mo3 Mo1 52.88(2) . . ?
S123 Mo3 Mo1 53.60(2) . . ?
Mo2 Mo3 Mo1 59.283(11) . . ?
Mo3 S1 Mo2 74.23(3) . . ?
Mo3 S2 Mo1 74.31(3) . . ?
Mo1 S3 Mo2 73.51(3) . . ?
Mo2 S123 Mo1 71.91(3) . . ?
Mo2 S123 Mo3 72.54(3) . . ?
Mo1 S123 Mo3 72.58(3) . . ?
C141 P1 C111 112.59(17) . . ?
C141 P1 C131 107.98(17) . . ?
C111 P1 C131 111.10(17) . . ?
C141 P1 C121 110.19(17) . . ?
C111 P1 C121 104.14(17) . . ?
C131 P1 C121 110.85(17) . . ?
C241 P2 C221 108.83(17) . . ?
C241 P2 C231 111.20(17) . . ?
C221 P2 C231 111.37(17) . . ?
C241 P2 C211 108.00(17) . . ?
C221 P2 C211 112.54(17) . . ?
C231 P2 C211 104.84(16) . . ?
C11 O11 Mo1 118.2(2) . . ?
C12 O12 Mo1 115.9(2) . . ?
C21 O21 Mo2 116.6(2) . . ?
C22 O22 Mo2 117.9(2) . . ?
C31 O31 Mo3 117.6(2) . . ?
C32 O32 Mo3 118.1(2) . . ?
O13 C11 O11 127.0(4) . . ?
O13 C11 C12 120.1(3) . . ?
O11 C11 C12 113.0(3) . . ?
O14 C12 O12 125.0(3) . . ?
O14 C12 C11 119.9(3) . . ?
O12 C12 C11 115.1(3) . . ?
O23 C21 O21 125.3(3) . . ?
O23 C21 C22 120.0(3) . . ?
O21 C21 C22 114.6(3) . . ?
O24 C22 O22 126.5(3) . . ?
O24 C22 C21 119.5(3) . . ?
O22 C22 C21 114.0(3) . . ?
O33 C31 O31 125.3(4) . . ?
O33 C31 C32 120.7(3) . . ?
O31 C31 C32 113.9(3) . . ?
O34 C32 O32 126.1(3) . . ?
O34 C32 C31 120.2(3) . . ?
O32 C32 C31 113.7(3) . . ?
C112 C111 C116 120.0(4) . . ?
C112 C111 P1 121.4(3) . . ?
C116 C111 P1 118.1(3) . . ?
C111 C112 C113 119.4(4) . . ?
C114 C113 C112 120.2(4) . . ?
C115 C114 C113 121.2(4) . . ?
C114 C115 C116 119.2(4) . . ?
C115 C116 C111 120.0(4) . . ?
C126 C121 C122 120.6(3) . . ?
C126 C121 P1 121.5(3) . . ?
C122 C121 P1 117.8(3) . . ?
C123 C122 C121 119.2(4) . . ?
C124 C123 C122 120.1(4) . . ?
C123 C124 C125 120.5(4) . . ?
C124 C125 C126 120.7(4) . . ?
C121 C126 C125 118.8(4) . . ?
C132 C131 C136 120.1(4) . . ?
C132 C131 P1 120.6(3) . . ?
C136 C131 P1 119.3(3) . . ?
C131 C132 C133 119.4(4) . . ?
C134 C133 C132 119.8(4) . . ?
C135 C134 C133 120.7(4) . . ?
C134 C135 C136 119.9(4) . . ?
C135 C136 C131 120.0(4) . . ?
C142 C141 C146 118.8(3) . . ?
C142 C141 P1 123.4(3) . . ?
C146 C141 P1 117.8(3) . . ?
C143 C142 C141 119.7(4) . . ?
C142 C143 C144 120.5(4) . . ?
C145 C144 C143 120.0(4) . . ?
C146 C145 C144 120.4(4) . . ?
C145 C146 C141 120.6(4) . . ?
C216 C211 C212 120.5(3) . . ?
C216 C211 P2 121.2(3) . . ?
C212 C211 P2 118.0(3) . . ?
C213 C212 C211 119.4(4) . . ?
C214 C213 C212 119.7(4) . . ?
C213 C214 C215 121.3(4) . . ?
C214 C215 C216 119.7(4) . . ?
C211 C216 C215 119.4(4) . . ?
C222 C221 C226 119.5(4) . . ?
C222 C221 P2 121.5(3) . . ?
C226 C221 P2 119.0(3) . . ?
C221 C222 C223 119.0(4) . . ?
C224 C223 C222 121.0(4) . . ?
C225 C224 C223 120.5(4) . . ?
C224 C225 C226 119.1(4) . . ?
C225 C226 C221 120.9(4) . . ?
C232 C231 C236 120.3(3) . . ?
C232 C231 P2 121.5(3) . . ?
C236 C231 P2 118.1(3) . . ?
C231 C232 C233 119.3(4) . . ?
C234 C233 C232 120.1(4) . . ?
C235 C234 C233 120.8(4) . . ?
C234 C235 C236 119.9(4) . . ?
C235 C236 C231 119.6(4) . . ?
C242 C241 C246 119.7(3) . . ?
C242 C241 P2 120.5(3) . . ?
C246 C241 P2 119.3(3) . . ?
C243 C242 C241 119.9(3) . . ?
C242 C243 C244 119.9(4) . . ?
C245 C244 C243 120.8(4) . . ?
C244 C245 C246 119.7(4) . . ?
C245 C246 C241 119.9(4) . . ?

loop_
_geom_bond_atom_site_label_1
_geom_bond_atom_site_label_2
_geom_bond_distance
_geom_bond_site_symmetry_2
_geom_bond_publ_flag
Mo1 O11 2.135(2) . ?
Mo1 O12 2.148(2) . ?
Mo1 O1 2.173(2) . ?
Mo1 S3 2.2585(10) . ?
Mo1 S2 2.2768(10) . ?
Mo1 S123 2.3189(9) . ?
Mo1 Mo2 2.7139(4) . ?
Mo1 Mo3 2.7490(4) . ?
Mo2 O21 2.127(2) . ?
Mo2 O22 2.129(2) . ?
Mo2 O2 2.153(2) . ?
Mo2 S1 2.2766(10) . ?
Mo2 S3 2.2769(9) . ?
Mo2 S123 2.3032(9) . ?
Mo2 Mo3 2.7384(4) . ?
Mo3 O32 2.113(2) . ?
Mo3 O31 2.124(2) . ?
Mo3 O3 2.214(2) . ?
Mo3 S1 2.2613(10) . ?
Mo3 S2 2.2748(9) . ?
Mo3 S123 2.3256(9) . ?
P1 C141 1.776(4) . ?
P1 C111 1.781(4) . ?
P1 C131 1.781(4) . ?
P1 C121 1.783(4) . ?
P2 C241 1.776(4) . ?
P2 C221 1.781(4) . ?
P2 C231 1.781(4) . ?
P2 C211 1.784(4) . ?
O11 C11 1.276(4) . ?
O12 C12 1.277(4) . ?
O13 C11 1.219(4) . ?
O14 C12 1.208(4) . ?
O21 C21 1.278(4) . ?
O22 C22 1.266(4) . ?
O23 C21 1.223(4) . ?
O24 C22 1.229(4) . ?
O31 C31 1.271(4) . ?
O32 C32 1.263(4) . ?
O33 C31 1.225(4) . ?
O34 C32 1.224(4) . ?
C11 C12 1.541(5) . ?
C21 C22 1.526(5) . ?
C31 C32 1.538(5) . ?
C111 C112 1.373(5) . ?
C111 C116 1.393(5) . ?
C112 C113 1.374(5) . ?
C113 C114 1.369(6) . ?
C114 C115 1.365(6) . ?
C115 C116 1.374(5) . ?
C121 C126 1.374(5) . ?
C121 C122 1.397(5) . ?
C122 C123 1.375(5) . ?
C123 C124 1.365(5) . ?
C124 C125 1.369(5) . ?
C125 C126 1.379(5) . ?
C131 C132 1.371(5) . ?
C131 C136 1.383(5) . ?
C132 C133 1.384(5) . ?
C133 C134 1.373(6) . ?
C134 C135 1.360(6) . ?
C135 C136 1.368(6) . ?
C141 C142 1.381(5) . ?
C141 C146 1.398(5) . ?
C142 C143 1.374(5) . ?
C143 C144 1.378(6) . ?
C144 C145 1.360(6) . ?
C145 C146 1.357(5) . ?
C211 C216 1.373(5) . ?
C211 C212 1.393(5) . ?
C212 C213 1.381(5) . ?
C213 C214 1.361(6) . ?
C214 C215 1.375(6) . ?
C215 C216 1.384(5) . ?
C221 C222 1.363(5) . ?
C221 C226 1.395(5) . ?
C222 C223 1.375(6) . ?
C223 C224 1.367(6) . ?
C224 C225 1.361(6) . ?
C225 C226 1.363(6) . ?
C231 C232 1.369(5) . ?
C231 C236 1.396(5) . ?
C232 C233 1.384(5) . ?
C233 C234 1.375(6) . ?
C234 C235 1.361(6) . ?
C235 C236 1.376(5) . ?
C241 C242 1.376(5) . ?
C241 C246 1.384(5) . ?
C242 C243 1.364(5) . ?
C243 C244 1.371(5) . ?
C244 C245 1.362(6) . ?
C245 C246 1.370(5) . ?
